data_7703995
loop_
_publ_author_name
'Wallach, C.'
'Mayer, K.'
'Henneberger, T.'
'Klein, W.'
'F\"assler, T F'

_publ_section_title
;
 Intermediates and products of the reaction of Zn(ii) organyls with tetrel
 element Zintl ions: cluster extension versus complexation.
;
_journal_issue 19
_journal_name_full 'Dalton transactions (Cambridge, England : 2003)'
_journal_page_first 6191
_journal_page_last 6198
_journal_paper_doi 10.1039/d0dt01096k
_journal_volume 49
_journal_year 2020
_chemical_formula_moiety 'C22 H39 K O6, 2(H3 N)'
_chemical_formula_sum 'C22 H45 K N2 O6'
_chemical_formula_weight 472.70
_space_group_crystal_system orthorhombic
_space_group_IT_number 61
_space_group_name_Hall '-P 2ac 2ab'
_space_group_name_H-M_alt 'P b c a'
_atom_sites_solution_hydrogens mixed
_atom_sites_solution_primary direct
_atom_sites_solution_secondary difmap
_audit_creation_method SHELXL-2014/7
_audit_update_record
;
2020-02-05 deposited with the CCDC.	2020-04-03 downloaded from the CCDC.
;
_cell_angle_alpha 90
_cell_angle_beta 90
_cell_angle_gamma 90
_cell_formula_units_Z 8
_cell_length_a 10.1910(2)
_cell_length_b 16.1458(3)
_cell_length_c 32.8773(9)
_cell_measurement_reflns_used 188962
_cell_measurement_temperature 150(2)
_cell_measurement_theta_max 33.53
_cell_measurement_theta_min 2.67
_cell_volume 5409.7(2)
_computing_cell_refinement 'STOE X-AREA 1.76'
_computing_data_collection 'STOE X-AREA 1.76'
_computing_data_reduction 'STOE X-AREA 1.76'
_computing_molecular_graphics 'DIAMOND 3.2k'
_computing_structure_refinement SHELXL-2014/7
_computing_structure_solution SHELXS-97
_diffrn_ambient_temperature 150(2)
_diffrn_detector_area_resol_mean 5.81
_diffrn_measured_fraction_theta_full 0.998
_diffrn_measured_fraction_theta_max 0.998
_diffrn_measurement_device_type 'STOE StadiVari'
_diffrn_measurement_method '\w scans'
_diffrn_radiation_type MoK\a
_diffrn_radiation_wavelength 0.71073
_diffrn_reflns_av_R_equivalents 0.0382
_diffrn_reflns_av_unetI/netI 0.0115
_diffrn_reflns_Laue_measured_fraction_full 0.998
_diffrn_reflns_Laue_measured_fraction_max 0.998
_diffrn_reflns_limit_h_max 12
_diffrn_reflns_limit_h_min -12
_diffrn_reflns_limit_k_max 19
_diffrn_reflns_limit_k_min -19
_diffrn_reflns_limit_l_max 40
_diffrn_reflns_limit_l_min -40
_diffrn_reflns_number 148069
_diffrn_reflns_point_group_measured_fraction_full 0.998
_diffrn_reflns_point_group_measured_fraction_max 0.998
_diffrn_reflns_theta_full 25.242
_diffrn_reflns_theta_max 25.999
_diffrn_reflns_theta_min 3.007
_diffrn_source 'Genix 3D HF Mo'
_exptl_absorpt_coefficient_mu 0.231
_exptl_absorpt_correction_T_max 1.000
_exptl_absorpt_correction_T_min 0.977
_exptl_absorpt_correction_type empirical
_exptl_absorpt_process_details 'STOE X-AREA 1.76'
_exptl_crystal_colour yellow
_exptl_crystal_density_diffrn 1.161
_exptl_crystal_description fragment
_exptl_crystal_F_000 2064
_exptl_crystal_recrystallization_method 'Re-crystallisation from solvent: Ammonia'
_exptl_crystal_size_max 0.5
_exptl_crystal_size_mid 0.5
_exptl_crystal_size_min 0.4
_refine_diff_density_max 0.354
_refine_diff_density_min -0.313
_refine_diff_density_rms 0.037
_refine_ls_extinction_method none
_refine_ls_goodness_of_fit_ref 1.021
_refine_ls_hydrogen_treatment mixed
_refine_ls_matrix_type full
_refine_ls_number_parameters 295
_refine_ls_number_reflns 5311
_refine_ls_number_restraints 0
_refine_ls_restrained_S_all 1.021
_refine_ls_R_factor_all 0.0422
_refine_ls_R_factor_gt 0.0353
_refine_ls_shift/su_max 0.001
_refine_ls_shift/su_mean 0.000
_refine_ls_structure_factor_coef Fsqd
_refine_ls_weighting_details 'w=1/[\s^2^(Fo^2^)+(0.0511P)^2^+2.1500P] where P=(Fo^2^+2Fc^2^)/3'
_refine_ls_weighting_scheme calc
_refine_ls_wR_factor_gt 0.0939
_refine_ls_wR_factor_ref 0.0987
_reflns_number_gt 4543
_reflns_number_total 5311
_reflns_threshold_expression 'I > 2\s(I)'
_cod_data_source_file d0dt01096k2.cif
_cod_data_source_block CW-34
_cod_depositor_comments 'Adding full bibliography for 7703988--7703995.cif.'
_cod_database_code 7703995
_shelx_shelxl_version_number 2014/7
_shelx_space_group_comment
;
The symmetry employed for this shelxl refinement is uniquely defined
by the following loop, which should always be used as a source of
symmetry information in preference to the above space-group names.
They are only intended as comments.
;

loop_
_space_group_symop_operation_xyz
'x, y, z'
'-x+1/2, -y, z+1/2'
'x+1/2, -y+1/2, -z'
'-x, y+1/2, -z+1/2'
'-x, -y, -z'
'x-1/2, y, -z-1/2'
'-x-1/2, y-1/2, z'
'x, -y-1/2, z-1/2'

loop_
_atom_site_label
_atom_site_type_symbol
_atom_site_fract_x
_atom_site_fract_y
_atom_site_fract_z
_atom_site_U_iso_or_equiv
_atom_site_adp_type
_atom_site_occupancy
_atom_site_site_symmetry_order
_atom_site_calc_flag
_atom_site_refinement_flags_posn
_atom_site_refinement_flags_adp
_atom_site_refinement_flags_occupancy
_atom_site_disorder_assembly
_atom_site_disorder_group
K K 0.50772(3) 0.34842(2) 0.13215(2) 0.02746(10) Uani 1 1 d . . . . .
O1 O 0.37851(10) 0.30318(6) 0.05447(3) 0.0339(2) Uani 1 1 d . . . . .
O2 O 0.64936(11) 0.33682(7) 0.04840(3) 0.0407(3) Uani 1 1 d . . . . .
O3 O 0.79068(11) 0.35687(7) 0.12026(4) 0.0461(3) Uani 1 1 d . . . . .
O4 O 0.68966(12) 0.27888(7) 0.19016(3) 0.0438(3) Uani 1 1 d . . . . .
O5 O 0.42503(13) 0.22969(7) 0.20032(3) 0.0450(3) Uani 1 1 d . . . . .
O6 O 0.29988(10) 0.21977(7) 0.12467(3) 0.0374(3) Uani 1 1 d . . . . .
C1 C 0.44676(17) 0.30668(11) 0.01685(5) 0.0416(4) Uani 1 1 d . . . . .
H1A H 0.3861 0.3237 -0.0051 0.050 Uiso 1 1 calc R U . . .
H1B H 0.4825 0.2514 0.0100 0.050 Uiso 1 1 calc R U . . .
C2 C 0.55595(18) 0.36788(11) 0.02053(5) 0.0437(4) Uani 1 1 d . . . . .
H2A H 0.5975 0.3767 -0.0063 0.052 Uiso 1 1 calc R U . . .
H2B H 0.5214 0.4216 0.0303 0.052 Uiso 1 1 calc R U . . .
C3 C 0.76290(17) 0.38802(11) 0.05066(6) 0.0470(4) Uani 1 1 d . . . . .
H3A H 0.7375 0.4451 0.0583 0.056 Uiso 1 1 calc R U . . .
H3B H 0.8071 0.3900 0.0239 0.056 Uiso 1 1 calc R U . . .
C4 C 0.85294(16) 0.35313(12) 0.08161(6) 0.0523(5) Uani 1 1 d . . . . .
H4A H 0.8743 0.2950 0.0748 0.063 Uiso 1 1 calc R U . . .
H4B H 0.9357 0.3853 0.0822 0.063 Uiso 1 1 calc R U . . .
C5 C 0.87226(18) 0.32439(13) 0.15150(7) 0.0599(5) Uani 1 1 d . . . . .
H5A H 0.9556 0.3558 0.1527 0.072 Uiso 1 1 calc R U . . .
H5B H 0.8930 0.2656 0.1458 0.072 Uiso 1 1 calc R U . . .
C6 C 0.8014(2) 0.33149(13) 0.19093(7) 0.0624(6) Uani 1 1 d . . . . .
H6A H 0.8601 0.3152 0.2135 0.075 Uiso 1 1 calc R U . . .
H6B H 0.7736 0.3895 0.1954 0.075 Uiso 1 1 calc R U . . .
C7 C 0.6292(2) 0.26935(14) 0.22877(5) 0.0614(6) Uani 1 1 d . . . . .
H7A H 0.5866 0.3219 0.2370 0.074 Uiso 1 1 calc R U . . .
H7B H 0.6958 0.2548 0.2495 0.074 Uiso 1 1 calc R U . . .
C8 C 0.5294(2) 0.20225(14) 0.22576(5) 0.0607(6) Uani 1 1 d . . . . .
H8A H 0.5698 0.1518 0.2141 0.073 Uiso 1 1 calc R U . . .
H8B H 0.4953 0.1887 0.2531 0.073 Uiso 1 1 calc R U . . .
C9 C 0.3382(2) 0.16391(10) 0.18972(5) 0.0507(5) Uani 1 1 d . . . . .
H9A H 0.2966 0.1413 0.2146 0.061 Uiso 1 1 calc R U . . .
H9B H 0.3879 0.1188 0.1764 0.061 Uiso 1 1 calc R U . . .
C10 C 0.23587(18) 0.19558(10) 0.16167(5) 0.0440(4) Uani 1 1 d . . . . .
H10A H 0.1701 0.1519 0.1561 0.053 Uiso 1 1 calc R U . . .
H10B H 0.1904 0.2437 0.1740 0.053 Uiso 1 1 calc R U . . .
C11 C 0.20931(15) 0.24093(11) 0.09370(6) 0.0453(4) Uani 1 1 d . . . . .
H11A H 0.1717 0.2964 0.0991 0.054 Uiso 1 1 calc R U . . .
H11B H 0.1367 0.2002 0.0931 0.054 Uiso 1 1 calc R U . . .
C12 C 0.27990(16) 0.24104(11) 0.05385(5) 0.0429(4) Uani 1 1 d . . . . .
H12A H 0.3204 0.1862 0.0490 0.051 Uiso 1 1 calc R U . . .
H12B H 0.2172 0.2522 0.0315 0.051 Uiso 1 1 calc R U . . .
C13 C 0.35996(14) 0.50864(8) 0.11829(4) 0.0296(3) Uani 1 1 d . . . . .
C14 C 0.48935(13) 0.53996(8) 0.12115(4) 0.0268(3) Uani 1 1 d . . . . .
C15 C 0.53061(14) 0.53336(8) 0.16212(4) 0.0285(3) Uani 1 1 d . . . . .
C16 C 0.42716(15) 0.49785(8) 0.18445(4) 0.0321(3) Uani 1 1 d . . . . .
C17 C 0.32189(14) 0.48243(8) 0.15753(5) 0.0327(3) Uani 1 1 d . . . . .
C18 C 0.27520(16) 0.50576(10) 0.08082(5) 0.0421(4) Uani 1 1 d . . . . .
H18A H 0.2018 0.5445 0.0839 0.063 Uiso 1 1 calc R U . . .
H18B H 0.2411 0.4495 0.0771 0.063 Uiso 1 1 calc R U . . .
H18C H 0.3275 0.5214 0.0570 0.063 Uiso 1 1 calc R U . . .
C19 C 0.56897(15) 0.57888(9) 0.08764(5) 0.0347(3) Uani 1 1 d . . . . .
H19A H 0.5606 0.6393 0.0891 0.052 Uiso 1 1 calc R U . . .
H19B H 0.5367 0.5594 0.0612 0.052 Uiso 1 1 calc R U . . .
H19C H 0.6614 0.5633 0.0908 0.052 Uiso 1 1 calc R U . . .
C20 C 0.66149(16) 0.56203(10) 0.17813(5) 0.0411(4) Uani 1 1 d . . . . .
H20A H 0.6676 0.6224 0.1757 0.062 Uiso 1 1 calc R U . . .
H20B H 0.7320 0.5362 0.1623 0.062 Uiso 1 1 calc R U . . .
H20C H 0.6700 0.5461 0.2068 0.062 Uiso 1 1 calc R U . . .
C21 C 0.4249(2) 0.48017(11) 0.22941(5) 0.0506(5) Uani 1 1 d . . . . .
H21A H 0.3594 0.5156 0.2426 0.076 Uiso 1 1 calc R U . . .
H21B H 0.5117 0.4915 0.2410 0.076 Uiso 1 1 calc R U . . .
H21C H 0.4022 0.4219 0.2339 0.076 Uiso 1 1 calc R U . . .
C22 C 0.19184(17) 0.44475(10) 0.16866(6) 0.0509(5) Uani 1 1 d . . . . .
H22A H 0.1668 0.4628 0.1960 0.076 Uiso 1 1 calc R U . . .
H22B H 0.1990 0.3842 0.1681 0.076 Uiso 1 1 calc R U . . .
H22C H 0.1250 0.4627 0.1491 0.076 Uiso 1 1 calc R U . . .
N1 N 0.58941(18) 0.15699(12) 0.09498(6) 0.0678(5) Uani 1 1 d . . . . .
H1C H 0.5051 0.1632 0.1036 0.102 Uiso 1 1 calc R U . . .
H1D H 0.6309 0.2069 0.0957 0.102 Uiso 1 1 calc R U . . .
H1E H 0.6320 0.1207 0.1116 0.102 Uiso 1 1 calc R U . . .
N2 N 0.5903(2) 0.08695(14) 0.00329(7) 0.0719(5) Uani 1 1 d . . . . .
H2C H 0.596(3) 0.0995(19) 0.0319(10) 0.108 Uiso 1 1 d . U . . .
H2D H 0.669(3) 0.094(2) -0.0092(9) 0.108 Uiso 1 1 d . U . . .
H2E H 0.571(3) 0.038(2) 0.0023(10) 0.108 Uiso 1 1 d . U . . .

loop_
_atom_site_aniso_label
_atom_site_aniso_U_11
_atom_site_aniso_U_22
_atom_site_aniso_U_33
_atom_site_aniso_U_23
_atom_site_aniso_U_13
_atom_site_aniso_U_12
K 0.02792(16) 0.02659(16) 0.02787(16) -0.00101(11) -0.00094(11) 0.00127(11)
O1 0.0360(5) 0.0376(5) 0.0280(5) -0.0036(4) 0.0004(4) -0.0025(4)
O2 0.0372(6) 0.0398(6) 0.0451(6) 0.0076(5) 0.0063(5) -0.0023(5)
O3 0.0299(6) 0.0475(7) 0.0610(7) -0.0013(6) -0.0055(5) 0.0011(5)
O4 0.0511(7) 0.0457(6) 0.0344(6) -0.0066(5) -0.0145(5) 0.0085(5)
O5 0.0627(8) 0.0355(6) 0.0368(6) 0.0061(5) 0.0064(5) 0.0110(5)
O6 0.0349(6) 0.0390(6) 0.0383(6) -0.0006(4) 0.0102(4) -0.0073(4)
C1 0.0495(9) 0.0504(9) 0.0250(7) 0.0012(6) 0.0003(7) 0.0080(8)
C2 0.0502(9) 0.0455(9) 0.0354(8) 0.0110(7) 0.0111(7) 0.0085(8)
C3 0.0396(9) 0.0411(9) 0.0601(11) 0.0011(8) 0.0196(8) -0.0054(7)
C4 0.0289(8) 0.0497(10) 0.0783(13) -0.0067(9) 0.0127(8) -0.0031(7)
C5 0.0333(9) 0.0578(11) 0.0886(15) 0.0024(11) -0.0231(9) -0.0069(8)
C6 0.0704(13) 0.0496(10) 0.0671(13) -0.0099(9) -0.0435(11) 0.0015(9)
C7 0.0758(13) 0.0794(14) 0.0289(9) -0.0039(9) -0.0137(9) 0.0337(12)
C8 0.0819(14) 0.0651(12) 0.0351(9) 0.0178(9) 0.0094(9) 0.0307(11)
C9 0.0797(13) 0.0269(7) 0.0457(10) 0.0045(7) 0.0268(9) 0.0018(8)
C10 0.0538(10) 0.0290(7) 0.0491(9) -0.0060(7) 0.0262(8) -0.0096(7)
C11 0.0283(8) 0.0481(9) 0.0594(11) -0.0028(8) -0.0006(7) -0.0082(7)
C12 0.0404(9) 0.0464(9) 0.0417(9) -0.0055(7) -0.0128(7) -0.0088(7)
C13 0.0285(7) 0.0224(6) 0.0380(8) -0.0020(5) -0.0034(6) 0.0015(5)
C14 0.0280(7) 0.0219(6) 0.0305(7) 0.0011(5) 0.0003(5) 0.0010(5)
C15 0.0309(7) 0.0228(6) 0.0316(7) -0.0013(5) -0.0029(6) 0.0004(5)
C16 0.0429(8) 0.0233(6) 0.0300(7) 0.0007(5) 0.0062(6) 0.0033(6)
C17 0.0295(7) 0.0212(6) 0.0472(9) -0.0008(6) 0.0081(6) -0.0010(5)
C18 0.0385(9) 0.0338(8) 0.0541(10) -0.0026(7) -0.0151(7) 0.0006(7)
C19 0.0371(8) 0.0308(7) 0.0361(8) 0.0034(6) 0.0057(6) 0.0011(6)
C20 0.0409(9) 0.0354(8) 0.0471(9) -0.0009(7) -0.0139(7) -0.0021(7)
C21 0.0786(13) 0.0403(9) 0.0330(9) 0.0043(7) 0.0126(8) 0.0071(9)
C22 0.0410(9) 0.0313(8) 0.0804(13) 0.0000(8) 0.0213(9) -0.0056(7)
N1 0.0574(10) 0.0742(12) 0.0717(12) -0.0039(9) -0.0007(9) 0.0237(9)
N2 0.0729(13) 0.0668(12) 0.0759(13) -0.0095(11) -0.0003(11) 0.0043(11)

loop_
_atom_type_symbol
_atom_type_description
_atom_type_scat_dispersion_real
_atom_type_scat_dispersion_imag
_atom_type_scat_source
C C 0.0033 0.0016 'International Tables Vol C Tables 4.2.6.8 and 6.1.1.4'
H H 0.0000 0.0000 'International Tables Vol C Tables 4.2.6.8 and 6.1.1.4'
N N 0.0061 0.0033 'International Tables Vol C Tables 4.2.6.8 and 6.1.1.4'
O O 0.0106 0.0060 'International Tables Vol C Tables 4.2.6.8 and 6.1.1.4'
K K 0.2009 0.2494 'International Tables Vol C Tables 4.2.6.8 and 6.1.1.4'

loop_
_geom_angle_atom_site_label_1
_geom_angle_atom_site_label_2
_geom_angle_atom_site_label_3
_geom_angle
_geom_angle_site_symmetry_1
_geom_angle_site_symmetry_3
_geom_angle_publ_flag
O4 K O3 58.08(4) . . ?
O4 K O1 139.33(3) . . ?
O3 K O1 109.61(3) . . ?
O4 K O6 103.90(3) . . ?
O3 K O6 136.55(3) . . ?
O1 K O6 56.00(3) . . ?
O4 K C17 120.21(4) . . ?
O3 K C17 129.02(4) . . ?
O1 K C17 97.89(4) . . ?
O6 K C17 94.43(3) . . ?
O4 K C13 138.68(4) . . ?
O3 K C13 115.60(4) . . ?
O1 K C13 81.95(3) . . ?
O6 K C13 103.29(3) . . ?
C17 K C13 27.12(4) . . ?
O4 K O5 56.68(4) . . ?
O3 K O5 113.54(4) . . ?
O1 K O5 110.70(3) . . ?
O6 K O5 55.17(3) . . ?
C17 K O5 94.26(4) . . ?
C13 K O5 120.48(4) . . ?
O4 K C16 96.16(4) . . ?
O3 K C16 107.62(4) . . ?
O1 K C16 123.81(4) . . ?
O6 K C16 113.81(4) . . ?
C17 K C16 26.88(4) . . ?
C13 K C16 44.01(4) . . ?
O5 K C16 90.48(3) . . ?
O4 K O2 105.25(3) . . ?
O3 K O2 54.93(3) . . ?
O1 K O2 55.21(3) . . ?
O6 K O2 102.40(3) . . ?
C17 K O2 125.66(4) . . ?
C13 K O2 98.56(4) . . ?
O5 K O2 137.37(3) . . ?
C16 K O2 131.71(3) . . ?
O4 K C14 120.04(4) . . ?
O3 K C14 89.85(3) . . ?
O1 K C14 96.76(3) . . ?
O6 K C14 129.75(3) . . ?
C17 K C14 43.77(4) . . ?
C13 K C14 26.57(4) . . ?
O5 K C14 133.46(3) . . ?
C16 K C14 43.17(4) . . ?
O2 K C14 89.14(3) . . ?
O4 K C15 96.57(3) . . ?
O3 K C15 85.66(4) . . ?
O1 K C15 122.37(3) . . ?
O6 K C15 137.67(3) . . ?
C17 K C15 43.56(4) . . ?
C13 K C15 43.50(4) . . ?
O5 K C15 112.57(3) . . ?
C16 K C15 26.07(4) . . ?
O2 K C15 107.39(3) . . ?
C14 K C15 26.07(4) . . ?
O4 K N1 74.26(4) . . ?
O3 K N1 75.75(4) . . ?
O1 K N1 65.07(4) . . ?
O6 K N1 60.92(4) . . ?
C17 K N1 154.82(4) . . ?
C13 K N1 146.92(4) . . ?
O5 K N1 76.33(4) . . ?
C16 K N1 166.48(4) . . ?
O2 K N1 61.17(4) . . ?
C14 K N1 150.18(4) . . ?
C15 K N1 161.40(4) . . ?
C12 O1 C1 111.23(12) . . ?
C12 O1 K 120.05(8) . . ?
C1 O1 K 121.52(9) . . ?
C2 O2 C3 112.04(13) . . ?
C2 O2 K 103.86(9) . . ?
C3 O2 K 107.19(9) . . ?
C4 O3 C5 111.66(14) . . ?
C4 O3 K 124.04(10) . . ?
C5 O3 K 117.69(11) . . ?
C7 O4 C6 113.39(15) . . ?
C7 O4 K 110.72(10) . . ?
C6 O4 K 107.08(10) . . ?
C8 O5 C9 112.06(14) . . ?
C8 O5 K 114.74(11) . . ?
C9 O5 K 117.22(9) . . ?
C11 O6 C10 112.27(12) . . ?
C11 O6 K 110.79(9) . . ?
C10 O6 K 116.32(9) . . ?
O1 C1 C2 108.71(13) . . ?
O1 C1 H1A 109.9 . . ?
C2 C1 H1A 109.9 . . ?
O1 C1 H1B 109.9 . . ?
C2 C1 H1B 109.9 . . ?
H1A C1 H1B 108.3 . . ?
O2 C2 C1 108.65(13) . . ?
O2 C2 H2A 110.0 . . ?
C1 C2 H2A 110.0 . . ?
O2 C2 H2B 110.0 . . ?
C1 C2 H2B 110.0 . . ?
H2A C2 H2B 108.3 . . ?
O2 C3 C4 108.56(14) . . ?
O2 C3 H3A 110.0 . . ?
C4 C3 H3A 110.0 . . ?
O2 C3 H3B 110.0 . . ?
C4 C3 H3B 110.0 . . ?
H3A C3 H3B 108.4 . . ?
O3 C4 C3 108.75(14) . . ?
O3 C4 H4A 109.9 . . ?
C3 C4 H4A 109.9 . . ?
O3 C4 H4B 109.9 . . ?
C3 C4 H4B 109.9 . . ?
H4A C4 H4B 108.3 . . ?
O3 C5 C6 108.48(16) . . ?
O3 C5 H5A 110.0 . . ?
C6 C5 H5A 110.0 . . ?
O3 C5 H5B 110.0 . . ?
C6 C5 H5B 110.0 . . ?
H5A C5 H5B 108.4 . . ?
O4 C6 C5 109.12(15) . . ?
O4 C6 H6A 109.9 . . ?
C5 C6 H6A 109.9 . . ?
O4 C6 H6B 109.9 . . ?
C5 C6 H6B 109.9 . . ?
H6A C6 H6B 108.3 . . ?
O4 C7 C8 108.43(15) . . ?
O4 C7 H7A 110.0 . . ?
C8 C7 H7A 110.0 . . ?
O4 C7 H7B 110.0 . . ?
C8 C7 H7B 110.0 . . ?
H7A C7 H7B 108.4 . . ?
O5 C8 C7 108.83(15) . . ?
O5 C8 H8A 109.9 . . ?
C7 C8 H8A 109.9 . . ?
O5 C8 H8B 109.9 . . ?
C7 C8 H8B 109.9 . . ?
H8A C8 H8B 108.3 . . ?
O5 C9 C10 109.37(13) . . ?
O5 C9 H9A 109.8 . . ?
C10 C9 H9A 109.8 . . ?
O5 C9 H9B 109.8 . . ?
C10 C9 H9B 109.8 . . ?
H9A C9 H9B 108.2 . . ?
O6 C10 C9 107.55(13) . . ?
O6 C10 H10A 110.2 . . ?
C9 C10 H10A 110.2 . . ?
O6 C10 H10B 110.2 . . ?
C9 C10 H10B 110.2 . . ?
H10A C10 H10B 108.5 . . ?
O6 C11 C12 108.47(13) . . ?
O6 C11 H11A 110.0 . . ?
C12 C11 H11A 110.0 . . ?
O6 C11 H11B 110.0 . . ?
C12 C11 H11B 110.0 . . ?
H11A C11 H11B 108.4 . . ?
O1 C12 C11 109.20(13) . . ?
O1 C12 H12A 109.8 . . ?
C11 C12 H12A 109.8 . . ?
O1 C12 H12B 109.8 . . ?
C11 C12 H12B 109.8 . . ?
H12A C12 H12B 108.3 . . ?
C17 C13 C14 107.60(12) . . ?
C17 C13 C18 125.50(13) . . ?
C14 C13 C18 126.87(14) . . ?
C17 C13 K 75.11(8) . . ?
C14 C13 K 80.33(8) . . ?
C18 C13 K 112.47(9) . . ?
C15 C14 C13 108.25(12) . . ?
C15 C14 C19 124.60(13) . . ?
C13 C14 C19 127.05(13) . . ?
C15 C14 K 78.30(7) . . ?
C13 C14 K 73.10(7) . . ?
C19 C14 K 117.79(9) . . ?
C16 C15 C14 107.75(12) . . ?
C16 C15 C20 127.32(13) . . ?
C14 C15 C20 124.92(13) . . ?
C16 C15 K 73.84(8) . . ?
C14 C15 K 75.64(7) . . ?
C20 C15 K 117.75(9) . . ?
C15 C16 C17 108.30(12) . . ?
C15 C16 C21 126.94(15) . . ?
C17 C16 C21 124.75(15) . . ?
C15 C16 K 80.09(8) . . ?
C17 C16 K 73.39(8) . . ?
C21 C16 K 113.85(9) . . ?
C13 C17 C16 108.11(12) . . ?
C13 C17 C22 125.86(15) . . ?
C16 C17 C22 126.03(15) . . ?
C13 C17 K 77.77(8) . . ?
C16 C17 K 79.73(8) . . ?
C22 C17 K 109.45(9) . . ?
C13 C18 H18A 109.5 . . ?
C13 C18 H18B 109.5 . . ?
H18A C18 H18B 109.5 . . ?
C13 C18 H18C 109.5 . . ?
H18A C18 H18C 109.5 . . ?
H18B C18 H18C 109.5 . . ?
C14 C19 H19A 109.5 . . ?
C14 C19 H19B 109.5 . . ?
H19A C19 H19B 109.5 . . ?
C14 C19 H19C 109.5 . . ?
H19A C19 H19C 109.5 . . ?
H19B C19 H19C 109.5 . . ?
C15 C20 H20A 109.5 . . ?
C15 C20 H20B 109.5 . . ?
H20A C20 H20B 109.5 . . ?
C15 C20 H20C 109.5 . . ?
H20A C20 H20C 109.5 . . ?
H20B C20 H20C 109.5 . . ?
C16 C21 H21A 109.5 . . ?
C16 C21 H21B 109.5 . . ?
H21A C21 H21B 109.5 . . ?
C16 C21 H21C 109.5 . . ?
H21A C21 H21C 109.5 . . ?
H21B C21 H21C 109.5 . . ?
C17 C22 H22A 109.5 . . ?
C17 C22 H22B 109.5 . . ?
H22A C22 H22B 109.5 . . ?
C17 C22 H22C 109.5 . . ?
H22A C22 H22C 109.5 . . ?
H22B C22 H22C 109.5 . . ?
N2 N1 K 130.65(7) . . ?
N2 N1 H1C 109.5 . . ?
K N1 H1C 63.9 . . ?
N2 N1 H1D 109.5 . . ?
K N1 H1D 46.0 . . ?
H1C N1 H1D 109.5 . . ?
N2 N1 H1E 109.5 . . ?
K N1 H1E 118.9 . . ?
H1C N1 H1E 109.5 . . ?
H1D N1 H1E 109.5 . . ?
N1 N2 H2D 112(2) . . ?
H2C N2 H2D 111(3) . . ?
N1 N2 H2E 112(2) . . ?
H2C N2 H2E 105(3) . . ?
H2D N2 H2E 108(3) . . ?

loop_
_geom_bond_atom_site_label_1
_geom_bond_atom_site_label_2
_geom_bond_distance
_geom_bond_site_symmetry_2
_geom_bond_publ_flag
K O4 2.8872(11) . ?
K O3 2.9132(12) . ?
K O1 2.9647(10) . ?
K O6 2.9768(11) . ?
K C17 2.9941(14) . ?
K C13 3.0278(13) . ?
K O5 3.0673(11) . ?
K C16 3.0744(14) . ?
K O2 3.1146(11) . ?
K C14 3.1194(13) . ?
K C15 3.1531(13) . ?
K N1 3.4263(18) . ?
O1 C12 1.4201(19) . ?
O1 C1 1.4201(18) . ?
O2 C2 1.413(2) . ?
O2 C3 1.424(2) . ?
O3 C4 1.422(2) . ?
O3 C5 1.422(2) . ?
O4 C7 1.419(2) . ?
O4 C6 1.421(2) . ?
O5 C8 1.424(2) . ?
O5 C9 1.426(2) . ?
O6 C11 1.416(2) . ?
O6 C10 1.4346(18) . ?
C1 C2 1.493(3) . ?
C1 H1A 0.9900 . ?
C1 H1B 0.9900 . ?
C2 H2A 0.9900 . ?
C2 H2B 0.9900 . ?
C3 C4 1.481(3) . ?
C3 H3A 0.9900 . ?
C3 H3B 0.9900 . ?
C4 H4A 0.9900 . ?
C4 H4B 0.9900 . ?
C5 C6 1.489(3) . ?
C5 H5A 0.9900 . ?
C5 H5B 0.9900 . ?
C6 H6A 0.9900 . ?
C6 H6B 0.9900 . ?
C7 C8 1.489(3) . ?
C7 H7A 0.9900 . ?
C7 H7B 0.9900 . ?
C8 H8A 0.9900 . ?
C8 H8B 0.9900 . ?
C9 C10 1.483(3) . ?
C9 H9A 0.9900 . ?
C9 H9B 0.9900 . ?
C10 H10A 0.9900 . ?
C10 H10B 0.9900 . ?
C11 C12 1.495(2) . ?
C11 H11A 0.9900 . ?
C11 H11B 0.9900 . ?
C12 H12A 0.9900 . ?
C12 H12B 0.9900 . ?
C13 C17 1.412(2) . ?
C13 C14 1.4154(19) . ?
C13 C18 1.505(2) . ?
C14 C15 1.4149(19) . ?
C14 C19 1.5057(19) . ?
C15 C16 1.407(2) . ?
C15 C20 1.507(2) . ?
C16 C17 1.413(2) . ?
C16 C21 1.506(2) . ?
C17 C22 1.504(2) . ?
C18 H18A 0.9800 . ?
C18 H18B 0.9800 . ?
C18 H18C 0.9800 . ?
C19 H19A 0.9800 . ?
C19 H19B 0.9800 . ?
C19 H19C 0.9800 . ?
C20 H20A 0.9800 . ?
C20 H20B 0.9800 . ?
C20 H20C 0.9800 . ?
C21 H21A 0.9800 . ?
C21 H21B 0.9800 . ?
C21 H21C 0.9800 . ?
C22 H22A 0.9800 . ?
C22 H22B 0.9800 . ?
C22 H22C 0.9800 . ?
N1 N2 3.220(3) . ?
N1 H1C 0.9100 . ?
N1 H1D 0.9100 . ?
N1 H1E 0.9100 . ?
N2 H2C 0.96(3) . ?
N2 H2D 0.91(3) . ?
N2 H2E 0.82(3) . ?
